data_7049748
loop_
_publ_author_name
'Wang, Yingxia'
'Eichhoefer, Andreas'
'Weigend, Florian'
'Fenske, Dieter'
'Fuhr, Olaf'

_publ_section_title
;
 The coordination behavior of
 2,3-bis(diphenylphosphino)maleic-N-phenylimide towards copper, silver,
 gold and palladium
;
_journal_name_full 'Dalton Transactions'
_journal_paper_doi 10.1039/C8DT05003A
_journal_year 2019
_chemical_formula_moiety 'C68 H50 Au N2 O4 P4, 2(C7 H8), Cl'
_chemical_formula_sum 'C82 H66 Au Cl N2 O4 P4'
_chemical_formula_weight 1499.66
_chemical_name_systematic
;
 ?
;
_space_group_crystal_system triclinic
_space_group_IT_number 2
_space_group_name_Hall '-P 1'
_space_group_name_H-M_alt 'P -1'
_symmetry_space_group_name_Hall '-P 1'
_symmetry_space_group_name_H-M 'P -1'
_atom_sites_solution_hydrogens geom
_atom_sites_solution_primary heavy
_audit_creation_date 2017-05-24
_audit_creation_method
;
Olex2 1.2
(compiled 2017.03.28 svn.r3405 for OlexSys, GUI svn.r5337)
;
_audit_update_record
;
2018-06-07 deposited with the CCDC.    2019-04-17 downloaded from the CCDC.
;
_cell_angle_alpha 75.302(3)
_cell_angle_beta 74.805(3)
_cell_angle_gamma 89.165(3)
_cell_formula_units_Z 2
_cell_length_a 11.6909(4)
_cell_length_b 15.5366(5)
_cell_length_c 20.1956(7)
_cell_measurement_reflns_used 23934
_cell_measurement_temperature 180.15
_cell_measurement_theta_max 70.87
_cell_measurement_theta_min 5.20
_cell_volume 3418.9(2)
_computing_molecular_graphics 'Olex2 (Dolomanov et al., 2009)'
_computing_publication_material 'Olex2 (Dolomanov et al., 2009)'
_computing_structure_refinement 'ShelXL (Sheldrick, 2015)'
_computing_structure_solution 'ShelXS (Sheldrick, 2008)'
_diffrn_ambient_temperature 180.15
_diffrn_detector Pilatus300K
_diffrn_detector_area_resol_mean 5.81
_diffrn_detector_type DECTRIS
_diffrn_measured_fraction_theta_full 0.912
_diffrn_measured_fraction_theta_max 0.946
_diffrn_measurement_device '4-circle goniometer'
_diffrn_measurement_device_type 'Stoe StadiVari'
_diffrn_measurement_method 'rotation method'
_diffrn_radiation_collimation '2.5 mm diameter, monocapillary'
_diffrn_radiation_monochromator 'multilayer optics'
_diffrn_radiation_polarisn_norm 0
_diffrn_radiation_probe x-ray
_diffrn_radiation_type CuK\a
_diffrn_radiation_wavelength 1.54186
_diffrn_reflns_av_R_equivalents 0.0792
_diffrn_reflns_av_unetI/netI 0.0582
_diffrn_reflns_Laue_measured_fraction_full 0.912
_diffrn_reflns_Laue_measured_fraction_max 0.946
_diffrn_reflns_limit_h_max 5
_diffrn_reflns_limit_h_min -13
_diffrn_reflns_limit_k_max 18
_diffrn_reflns_limit_k_min -18
_diffrn_reflns_limit_l_max 23
_diffrn_reflns_limit_l_min -23
_diffrn_reflns_number 20533
_diffrn_reflns_point_group_measured_fraction_full 0.912
_diffrn_reflns_point_group_measured_fraction_max 0.946
_diffrn_reflns_theta_full 67.686
_diffrn_reflns_theta_max 65.994
_diffrn_reflns_theta_min 5.196
_diffrn_source 'Cu Genix 3D'
_diffrn_source_current 1.000
_diffrn_source_power 0.050
_diffrn_source_target Cu
_diffrn_source_type 'microfocus sealed X-ray tube'
_diffrn_source_voltage 50
_exptl_absorpt_coefficient_mu 5.712
_exptl_absorpt_correction_T_max 0.7950
_exptl_absorpt_correction_T_min 0.3786
_exptl_absorpt_correction_type integration
_exptl_absorpt_process_details 'STOE Xred and LANA'
_exptl_crystal_colour violet
_exptl_crystal_colour_primary violet
_exptl_crystal_density_diffrn 1.457
_exptl_crystal_description plate
_exptl_crystal_F_000 1520
_exptl_crystal_size_max 0.25
_exptl_crystal_size_mid 0.17
_exptl_crystal_size_min 0.04
_refine_diff_density_max 5.623
_refine_diff_density_min -2.273
_refine_diff_density_rms 0.244
_refine_ls_extinction_method none
_refine_ls_goodness_of_fit_ref 1.034
_refine_ls_hydrogen_treatment constr
_refine_ls_matrix_type full
_refine_ls_number_parameters 852
_refine_ls_number_reflns 11271
_refine_ls_number_restraints 0
_refine_ls_restrained_S_all 1.034
_refine_ls_R_factor_all 0.1030
_refine_ls_R_factor_gt 0.0905
_refine_ls_shift/su_max 0.001
_refine_ls_shift/su_mean 0.000
_refine_ls_structure_factor_coef Fsqd
_refine_ls_weighting_details 'w=1/[\s^2^(Fo^2^)+(0.2000P)^2^] where P=(Fo^2^+2Fc^2^)/3'
_refine_ls_weighting_scheme calc
_refine_ls_wR_factor_gt 0.2356
_refine_ls_wR_factor_ref 0.2469
_reflns_Friedel_coverage 0.000
_reflns_number_gt 9333
_reflns_number_total 11271
_reflns_threshold_expression 'I > 2\s(I)'
_cod_data_source_file c8dt05003a2.cif
_cod_data_source_block wyx110-1_dcm_tol
_cod_database_code 7049748
_shelxl_version_number 2014-3
_shelx_space_group_comment
;
The symmetry employed for this shelxl refinement is uniquely defined
by the following loop, which should always be used as a source of
symmetry information in preference to the above space-group names.
They are only intended as comments.
;
_olex2_refinement_description
;
1. Fixed Uiso
 At 1.2 times of:
  All C(H) groups
 At 1.5 times of:
  All C(H,H,H) groups
2.a Aromatic/amide H refined with riding coordinates:
 C64(H64), C36(H36), C8(H8), C30(H30), C12(H12), C9(H9), C18(H18), C19(H19),
 C65(H65), C34(H34), C40(H40), C52(H52), C58(H58), C20(H20), C33(H33), C6(H6),
 C62(H62), C68(H68), C37(H37), C38(H38), C2(H2), C10(H10), C42(H42), C46(H46),
 C24(H24), C5(H5), C53(H53), C4(H4), C54(H54), C67(H67), C59(H59), C28(H28),
 C3(H3), C21(H21), C22(H22), C60(H60), C66(H66), C11(H11), C55(H55), C56(H56),
 C61(H61), C32(H32), C31(H31), C43(H43), C45(H45), C44(H44), C25(H25), C27(H27),
  C26(H26), C79(H79), C82(H82), C39(H39), C80(H80), C78(H78), C72(H72),
 C71(H71), C74(H74), C75(H75), C73(H73), C81(H81)
2.b Idealised Me refined as rotating group:
 C76(H76A,H76B,H76C), C69(H69A,H69B,H69C)
;
_olex2_submission_special_instructions 'No special instructions were received'

loop_
_space_group_symop_operation_xyz
'x, y, z'
'-x, -y, -z'

loop_
_atom_site_label
_atom_site_type_symbol
_atom_site_fract_x
_atom_site_fract_y
_atom_site_fract_z
_atom_site_U_iso_or_equiv
_atom_site_adp_type
_atom_site_occupancy
_atom_site_site_symmetry_order
_atom_site_calc_flag
_atom_site_refinement_flags_posn
_atom_site_refinement_flags_adp
_atom_site_refinement_flags_occupancy
Au1 Au 0.57822(3) 0.65815(2) 0.69284(2) 0.03842(18) Uani 1 1 d . . .
P4 P 0.62325(19) 0.50910(15) 0.74766(11) 0.0380(5) Uani 1 1 d . . .
P2 P 0.64784(18) 0.69583(15) 0.56544(11) 0.0367(5) Uani 1 1 d . . .
P1 P 0.38998(19) 0.71592(15) 0.68066(11) 0.0388(5) Uani 1 1 d . . .
P3 P 0.65537(19) 0.70835(15) 0.77599(11) 0.0377(5) Uani 1 1 d . . .
O1 O 0.2370(6) 0.8260(5) 0.5618(4) 0.0528(17) Uani 1 1 d . . .
N2 N 0.7783(7) 0.5024(5) 0.9070(4) 0.0410(17) Uani 1 1 d . . .
O3 O 0.7760(6) 0.6474(4) 0.9189(4) 0.0457(15) Uani 1 1 d . . .
O4 O 0.7337(6) 0.3772(5) 0.8737(4) 0.0514(16) Uani 1 1 d . . .
O2 O 0.5872(6) 0.7854(5) 0.4094(3) 0.0506(16) Uani 1 1 d . . .
N1 N 0.3968(7) 0.8119(5) 0.4695(4) 0.0394(16) Uani 1 1 d . . .
C7 C 0.2606(8) 0.6374(6) 0.7063(4) 0.0392(19) Uani 1 1 d . . .
C13 C 0.3361(8) 0.8030(6) 0.5407(5) 0.0390(19) Uani 1 1 d . . .
C14 C 0.4196(8) 0.7593(6) 0.5840(5) 0.0392(19) Uani 1 1 d . . .
C48 C 0.6929(8) 0.6059(6) 0.8314(5) 0.0404(19) Uani 1 1 d . . .
C64 C 0.8342(9) 0.5193(7) 0.6437(6) 0.051(2) Uani 1 1 d . . .
H64 H 0.8242 0.5816 0.6344 0.062 Uiso 1 1 calc R . .
C36 C 0.4891(10) 0.7151(7) 0.9046(5) 0.049(2) Uani 1 1 d . . .
H36 H 0.4965 0.6528 0.9208 0.059 Uiso 1 1 calc R . .
C35 C 0.5579(8) 0.7631(6) 0.8371(5) 0.0382(18) Uani 1 1 d . . .
C8 C 0.2746(8) 0.5481(7) 0.7306(5) 0.043(2) Uani 1 1 d . . .
H8 H 0.3510 0.5277 0.7324 0.051 Uiso 1 1 calc R . .
C57 C 0.5111(8) 0.4181(6) 0.7906(5) 0.043(2) Uani 1 1 d . . .
C50 C 0.7300(8) 0.4562(7) 0.8680(5) 0.042(2) Uani 1 1 d . . .
C47 C 0.7518(8) 0.5926(6) 0.8917(5) 0.041(2) Uani 1 1 d . . .
C30 C 0.6021(9) 0.5221(7) 0.5630(5) 0.048(2) Uani 1 1 d . . .
H30 H 0.5527 0.5172 0.6096 0.057 Uiso 1 1 calc R . .
C12 C 0.1489(9) 0.6671(7) 0.7017(6) 0.050(2) Uani 1 1 d . . .
H12 H 0.1390 0.7290 0.6857 0.060 Uiso 1 1 calc R . .
C16 C 0.5131(8) 0.7828(6) 0.4639(5) 0.044(2) Uani 1 1 d . . .
C9 C 0.1761(10) 0.4865(7) 0.7529(5) 0.052(2) Uani 1 1 d . . .
H9 H 0.1851 0.4249 0.7714 0.062 Uiso 1 1 calc R . .
C18 C 0.3126(9) 0.9403(7) 0.4059(6) 0.051(2) Uani 1 1 d . . .
H18 H 0.3098 0.9680 0.4431 0.061 Uiso 1 1 calc R . .
C1 C 0.3331(8) 0.8114(6) 0.7154(5) 0.044(2) Uani 1 1 d . . .
C51 C 0.8313(8) 0.4582(6) 0.9620(5) 0.0396(19) Uani 1 1 d . . .
C15 C 0.5226(8) 0.7484(6) 0.5388(5) 0.042(2) Uani 1 1 d . . .
C49 C 0.6803(8) 0.5255(6) 0.8185(5) 0.041(2) Uani 1 1 d . . .
C29 C 0.6633(8) 0.6030(7) 0.5239(5) 0.044(2) Uani 1 1 d . . .
C19 C 0.2742(9) 0.9832(7) 0.3473(6) 0.054(2) Uani 1 1 d . . .
H19 H 0.2429 1.0404 0.3448 0.064 Uiso 1 1 calc R . .
C63 C 0.7506(9) 0.4599(6) 0.6971(5) 0.045(2) Uani 1 1 d . . .
C65 C 0.9331(10) 0.4860(8) 0.6040(6) 0.059(3) Uani 1 1 d . . .
H65 H 0.9894 0.5258 0.5665 0.071 Uiso 1 1 calc R . .
C34 C 0.7305(9) 0.6104(7) 0.4561(5) 0.049(2) Uani 1 1 d . . .
H34 H 0.7693 0.6659 0.4278 0.059 Uiso 1 1 calc R . .
C40 C 0.5455(9) 0.8554(7) 0.8138(6) 0.049(2) Uani 1 1 d . . .
H40 H 0.5897 0.8883 0.7680 0.059 Uiso 1 1 calc R . .
C52 C 0.7828(9) 0.4656(7) 1.0313(5) 0.052(2) Uani 1 1 d . . .
H52 H 0.7152 0.4993 1.0423 0.062 Uiso 1 1 calc R . .
C17 C 0.3548(8) 0.8568(7) 0.4091(5) 0.044(2) Uani 1 1 d . . .
C58 C 0.4443(9) 0.4116(7) 0.8607(6) 0.052(2) Uani 1 1 d . . .
H58 H 0.4637 0.4489 0.8874 0.063 Uiso 1 1 calc R . .
C20 C 0.2805(10) 0.9449(8) 0.2936(6) 0.064(3) Uani 1 1 d . . .
H20 H 0.2559 0.9762 0.2532 0.077 Uiso 1 1 calc R . .
C33 C 0.7418(10) 0.5351(9) 0.4285(7) 0.063(3) Uani 1 1 d . . .
H33 H 0.7904 0.5400 0.3818 0.075 Uiso 1 1 calc R . .
C6 C 0.3654(11) 0.8983(8) 0.6752(6) 0.055(3) Uani 1 1 d . . .
H6 H 0.4175 0.9094 0.6288 0.066 Uiso 1 1 calc R . .
C62 C 0.4789(10) 0.3655(7) 0.7520(6) 0.051(2) Uani 1 1 d . . .
H62 H 0.5224 0.3722 0.7039 0.062 Uiso 1 1 calc R . .
C68 C 0.7676(9) 0.3688(7) 0.7137(6) 0.051(2) Uani 1 1 d . . .
H68 H 0.7122 0.3287 0.7516 0.061 Uiso 1 1 calc R . .
C37 C 0.4107(10) 0.7596(9) 0.9471(6) 0.063(3) Uani 1 1 d . . .
H37 H 0.3633 0.7274 0.9923 0.076 Uiso 1 1 calc R . .
C38 C 0.4010(10) 0.8505(8) 0.9240(6) 0.058(3) Uani 1 1 d . . .
H38 H 0.3478 0.8809 0.9534 0.070 Uiso 1 1 calc R . .
C2 C 0.2608(9) 0.7951(8) 0.7838(5) 0.052(2) Uani 1 1 d . . .
H2 H 0.2398 0.7356 0.8116 0.062 Uiso 1 1 calc R . .
C10 C 0.0664(9) 0.5166(7) 0.7474(6) 0.052(2) Uani 1 1 d . . .
H10 H -0.0005 0.4755 0.7624 0.063 Uiso 1 1 calc R . .
C23 C 0.7702(8) 0.7750(6) 0.5152(5) 0.0399(19) Uani 1 1 d . . .
C42 C 0.8578(8) 0.7906(6) 0.6743(5) 0.042(2) Uani 1 1 d . . .
H42 H 0.8286 0.7651 0.6435 0.050 Uiso 1 1 calc R . .
C46 C 0.8361(9) 0.8160(7) 0.7887(6) 0.050(2) Uani 1 1 d . . .
H46 H 0.7914 0.8078 0.8367 0.060 Uiso 1 1 calc R . .
C41 C 0.7936(8) 0.7772(6) 0.7446(5) 0.042(2) Uani 1 1 d . . .
C24 C 0.7541(9) 0.8658(7) 0.4968(5) 0.047(2) Uani 1 1 d . . .
H24 H 0.6758 0.8859 0.5055 0.056 Uiso 1 1 calc R . .
C5 C 0.3222(13) 0.9683(9) 0.7023(7) 0.069(3) Uani 1 1 d . . .
H5 H 0.3422 1.0278 0.6741 0.083 Uiso 1 1 calc R . .
C53 C 0.8363(12) 0.4223(9) 1.0834(6) 0.063(3) Uani 1 1 d . . .
H53 H 0.8043 0.4259 1.1309 0.075 Uiso 1 1 calc R . .
C4 C 0.2513(11) 0.9527(9) 0.7692(7) 0.065(3) Uani 1 1 d . . .
H4 H 0.2226 1.0017 0.7877 0.078 Uiso 1 1 calc R . .
C54 C 0.9346(10) 0.3744(8) 1.0675(6) 0.064(3) Uani 1 1 d . . .
H54 H 0.9713 0.3466 1.1036 0.076 Uiso 1 1 calc R . .
C67 C 0.8668(10) 0.3380(8) 0.6737(7) 0.059(3) Uani 1 1 d . . .
H67 H 0.8786 0.2759 0.6841 0.071 Uiso 1 1 calc R . .
C59 C 0.3483(11) 0.3485(8) 0.8902(6) 0.063(3) Uani 1 1 d . . .
H59 H 0.3041 0.3416 0.9381 0.075 Uiso 1 1 calc R . .
C28 C 0.8864(9) 0.7476(7) 0.5016(5) 0.048(2) Uani 1 1 d . . .
H28 H 0.9004 0.6860 0.5144 0.058 Uiso 1 1 calc R . .
C3 C 0.2192(10) 0.8658(9) 0.8117(6) 0.062(3) Uani 1 1 d . . .
H3 H 0.1697 0.8556 0.8588 0.075 Uiso 1 1 calc R . .
C21 C 0.3217(15) 0.8620(9) 0.2965(7) 0.077(4) Uani 1 1 d . . .
H21 H 0.3248 0.8353 0.2586 0.092 Uiso 1 1 calc R . .
C22 C 0.3596(12) 0.8159(7) 0.3559(6) 0.059(3) Uani 1 1 d . . .
H22 H 0.3879 0.7578 0.3591 0.071 Uiso 1 1 calc R . .
C60 C 0.3169(11) 0.2969(8) 0.8517(7) 0.065(3) Uani 1 1 d . . .
H60 H 0.2490 0.2567 0.8721 0.078 Uiso 1 1 calc R . .
C66 C 0.9493(10) 0.3956(8) 0.6191(7) 0.061(3) Uani 1 1 d . . .
H66 H 1.0166 0.3731 0.5921 0.074 Uiso 1 1 calc R . .
C11 C 0.0529(10) 0.6071(8) 0.7201(6) 0.057(3) Uani 1 1 d . . .
H11 H -0.0218 0.6271 0.7142 0.069 Uiso 1 1 calc R . .
C55 C 0.9794(10) 0.3668(8) 1.0005(6) 0.062(3) Uani 1 1 d . . .
H55 H 1.0463 0.3322 0.9904 0.075 Uiso 1 1 calc R . .
C56 C 0.9298(10) 0.4083(8) 0.9459(6) 0.057(3) Uani 1 1 d . . .
H56 H 0.9622 0.4029 0.8989 0.069 Uiso 1 1 calc R . .
C61 C 0.3843(11) 0.3030(7) 0.7821(7) 0.061(3) Uani 1 1 d . . .
H61 H 0.3654 0.2649 0.7560 0.074 Uiso 1 1 calc R . .
C32 C 0.6833(11) 0.4537(9) 0.4684(7) 0.063(3) Uani 1 1 d . . .
H32 H 0.6925 0.4029 0.4499 0.076 Uiso 1 1 calc R . .
C31 C 0.6119(12) 0.4490(8) 0.5352(6) 0.066(3) Uani 1 1 d . . .
H31 H 0.5686 0.3947 0.5626 0.079 Uiso 1 1 calc R . .
C43 C 0.9652(8) 0.8414(7) 0.6487(6) 0.046(2) Uani 1 1 d . . .
H43 H 1.0088 0.8506 0.6004 0.055 Uiso 1 1 calc R . .
C45 C 0.9427(9) 0.8665(7) 0.7640(6) 0.050(2) Uani 1 1 d . . .
H45 H 0.9712 0.8929 0.7947 0.060 Uiso 1 1 calc R . .
C44 C 1.0079(9) 0.8779(7) 0.6929(6) 0.050(2) Uani 1 1 d . . .
H44 H 1.0820 0.9112 0.6755 0.060 Uiso 1 1 calc R . .
C25 C 0.8497(10) 0.9282(8) 0.4661(6) 0.057(3) Uani 1 1 d . . .
H25 H 0.8360 0.9900 0.4553 0.068 Uiso 1 1 calc R . .
C27 C 0.9828(8) 0.8105(8) 0.4690(6) 0.054(2) Uani 1 1 d . . .
H27 H 1.0616 0.7914 0.4589 0.064 Uiso 1 1 calc R . .
C26 C 0.9618(10) 0.9014(8) 0.4514(6) 0.062(3) Uani 1 1 d . . .
H26 H 1.0266 0.9442 0.4292 0.074 Uiso 1 1 calc R . .
C79 C 1.1108(12) 0.2397(9) 0.7408(8) 0.072(3) Uani 1 1 d . . .
H79 H 1.1728 0.2851 0.7215 0.086 Uiso 1 1 calc R . .
C82 C 0.9365(12) 0.1063(9) 0.7990(7) 0.069(3) Uani 1 1 d . . .
H82 H 0.8766 0.0593 0.8179 0.083 Uiso 1 1 calc R . .
C77 C 0.9358(12) 0.1698(8) 0.8361(7) 0.067(3) Uani 1 1 d . . .
C39 C 0.4695(10) 0.8969(8) 0.8578(6) 0.058(3) Uani 1 1 d . . .
H39 H 0.4633 0.9595 0.8426 0.070 Uiso 1 1 calc R . .
C80 C 1.1055(12) 0.1772(10) 0.7075(8) 0.074(4) Uani 1 1 d . . .
H80 H 1.1615 0.1797 0.6633 0.089 Uiso 1 1 calc R . .
C78 C 1.0243(15) 0.2395(10) 0.8051(8) 0.084(4) Uani 1 1 d . . .
H78 H 1.0261 0.2864 0.8273 0.100 Uiso 1 1 calc R . .
C70 C 0.3455(14) 0.1011(9) 0.9569(8) 0.074(4) Uani 1 1 d . . .
C72 C 0.1554(16) 0.0731(9) 0.9425(10) 0.087(4) Uani 1 1 d . . .
H72 H 0.1073 0.0531 0.9175 0.104 Uiso 1 1 calc R . .
C71 C 0.2726(16) 0.0703(13) 0.9199(9) 0.094(5) Uani 1 1 d . . .
H71 H 0.3073 0.0483 0.8798 0.113 Uiso 1 1 calc R . .
C74 C 0.1666(16) 0.1384(14) 1.0353(8) 0.100(6) Uani 1 1 d . . .
H74 H 0.1301 0.1641 1.0731 0.120 Uiso 1 1 calc R . .
C76 C 0.8451(16) 0.1682(12) 0.9029(9) 0.097(5) Uani 1 1 d . . .
H76A H 0.7977 0.2206 0.8957 0.145 Uiso 1 1 calc GR . .
H76B H 0.8842 0.1690 0.9402 0.145 Uiso 1 1 calc GR . .
H76C H 0.7932 0.1139 0.9173 0.145 Uiso 1 1 calc GR . .
C75 C 0.2869(17) 0.1361(12) 1.0146(8) 0.096(5) Uani 1 1 d . . .
H75 H 0.3331 0.1585 1.0395 0.115 Uiso 1 1 calc R . .
C69 C 0.4767(17) 0.1100(12) 0.9285(11) 0.104(6) Uani 1 1 d . . .
H69A H 0.5075 0.0511 0.9280 0.155 Uiso 1 1 calc GR . .
H69B H 0.5114 0.1360 0.9588 0.155 Uiso 1 1 calc GR . .
H69C H 0.4979 0.1488 0.8801 0.155 Uiso 1 1 calc GR . .
C73 C 0.0996(18) 0.1045(14) 1.0023(11) 0.111(6) Uani 1 1 d . . .
H73 H 0.0154 0.1015 1.0189 0.133 Uiso 1 1 calc R . .
C81 C 1.0177(13) 0.1072(9) 0.7370(7) 0.070(3) Uani 1 1 d . . .
H81 H 1.0153 0.0613 0.7140 0.085 Uiso 1 1 calc R . .
Cl1 Cl 0.5000 1.0000 0.5000 0.0497(7) Uani 1 2 d S T P
Cl2 Cl 0.5000 0.5000 1.0000 0.0479(7) Uani 1 2 d S T P

loop_
_atom_site_aniso_label
_atom_site_aniso_U_11
_atom_site_aniso_U_22
_atom_site_aniso_U_33
_atom_site_aniso_U_23
_atom_site_aniso_U_13
_atom_site_aniso_U_12
Au1 0.0309(2) 0.0446(3) 0.0307(2) 0.00407(16) -0.00597(15) -0.00171(15)
P4 0.0321(11) 0.0421(11) 0.0323(11) 0.0024(9) -0.0075(9) -0.0011(8)
P2 0.0273(10) 0.0440(11) 0.0295(10) 0.0031(8) -0.0036(8) -0.0010(8)
P1 0.0282(11) 0.0483(12) 0.0284(10) 0.0049(9) -0.0021(8) -0.0014(8)
P3 0.0313(11) 0.0410(11) 0.0303(10) 0.0041(8) -0.0028(8) -0.0029(8)
O1 0.037(4) 0.066(4) 0.039(4) 0.005(3) -0.001(3) 0.002(3)
N2 0.029(4) 0.051(4) 0.036(4) -0.002(3) -0.006(3) 0.000(3)
O3 0.043(4) 0.046(4) 0.049(4) -0.003(3) -0.021(3) -0.002(3)
O4 0.054(4) 0.043(4) 0.053(4) 0.000(3) -0.019(3) 0.000(3)
O2 0.045(4) 0.067(4) 0.027(3) -0.001(3) 0.002(3) 0.005(3)
N1 0.031(4) 0.049(4) 0.033(4) -0.002(3) -0.009(3) 0.005(3)
C7 0.034(4) 0.045(5) 0.029(4) -0.001(3) 0.001(3) -0.007(3)
C13 0.035(5) 0.038(4) 0.036(5) 0.005(3) -0.009(4) 0.002(3)
C14 0.028(4) 0.046(5) 0.033(4) 0.002(4) -0.001(3) 0.001(3)
C48 0.033(4) 0.043(5) 0.035(4) 0.004(4) -0.007(4) 0.000(3)
C64 0.035(5) 0.059(6) 0.047(6) 0.000(5) -0.004(4) -0.001(4)
C36 0.053(6) 0.044(5) 0.036(5) 0.010(4) -0.008(4) 0.002(4)
C35 0.028(4) 0.044(5) 0.036(4) -0.001(4) -0.005(3) -0.002(3)
C8 0.030(4) 0.053(5) 0.037(5) 0.002(4) -0.007(4) -0.007(4)
C57 0.034(5) 0.039(5) 0.045(5) 0.007(4) -0.007(4) -0.004(3)
C50 0.036(5) 0.055(6) 0.033(5) -0.008(4) -0.009(4) 0.002(4)
C47 0.032(4) 0.045(5) 0.033(4) 0.006(4) -0.002(4) -0.005(3)
C30 0.046(5) 0.051(5) 0.041(5) 0.000(4) -0.015(4) -0.005(4)
C12 0.034(5) 0.052(5) 0.052(6) 0.006(4) -0.007(4) 0.002(4)
C16 0.031(5) 0.051(5) 0.040(5) 0.007(4) -0.010(4) -0.002(4)
C9 0.050(6) 0.052(6) 0.043(5) -0.001(4) -0.008(4) -0.005(4)
C18 0.041(5) 0.055(6) 0.043(5) 0.006(4) -0.008(4) -0.002(4)
C1 0.034(5) 0.046(5) 0.040(5) 0.006(4) -0.007(4) 0.002(4)
C51 0.029(4) 0.052(5) 0.031(4) 0.003(4) -0.008(3) -0.004(4)
C15 0.033(5) 0.050(5) 0.034(5) 0.005(4) -0.007(4) 0.000(4)
C49 0.026(4) 0.053(5) 0.034(5) 0.000(4) -0.001(3) -0.008(4)
C29 0.037(5) 0.055(5) 0.034(5) -0.004(4) -0.007(4) 0.000(4)
C19 0.041(5) 0.056(6) 0.056(6) 0.003(5) -0.015(5) 0.001(4)
C63 0.045(5) 0.044(5) 0.043(5) -0.003(4) -0.013(4) 0.003(4)
C65 0.041(6) 0.074(7) 0.049(6) -0.001(5) -0.004(5) -0.002(5)
C34 0.042(5) 0.065(6) 0.035(5) -0.013(4) -0.002(4) -0.004(4)
C40 0.044(5) 0.047(5) 0.046(5) -0.001(4) -0.004(4) -0.005(4)
C52 0.047(6) 0.058(6) 0.037(5) 0.002(4) -0.001(4) -0.001(4)
C17 0.031(4) 0.051(5) 0.042(5) 0.003(4) -0.012(4) -0.006(4)
C58 0.042(5) 0.049(5) 0.053(6) -0.002(5) -0.003(5) -0.006(4)
C20 0.051(6) 0.077(8) 0.050(6) 0.026(6) -0.029(5) -0.017(5)
C33 0.046(6) 0.075(8) 0.069(8) -0.029(6) -0.010(5) 0.007(5)
C6 0.062(7) 0.059(6) 0.038(5) -0.003(5) -0.014(5) -0.003(5)
C62 0.057(6) 0.041(5) 0.050(6) 0.000(4) -0.015(5) -0.003(4)
C68 0.040(5) 0.056(6) 0.049(6) -0.002(5) -0.009(4) 0.004(4)
C37 0.049(6) 0.075(8) 0.046(6) 0.001(5) 0.006(5) 0.004(5)
C38 0.050(6) 0.062(7) 0.056(6) -0.011(5) -0.007(5) 0.006(5)
C2 0.044(5) 0.062(6) 0.037(5) -0.003(4) 0.002(4) -0.003(4)
C10 0.034(5) 0.061(6) 0.049(6) 0.008(5) -0.010(4) -0.015(4)
C23 0.033(4) 0.042(5) 0.034(4) 0.008(4) -0.007(4) 0.000(3)
C42 0.028(4) 0.048(5) 0.042(5) -0.002(4) -0.004(4) 0.004(3)
C46 0.047(6) 0.047(5) 0.047(5) 0.002(4) -0.008(4) -0.012(4)
C41 0.034(5) 0.040(4) 0.041(5) 0.004(4) -0.004(4) 0.005(3)
C24 0.041(5) 0.050(5) 0.040(5) -0.001(4) -0.005(4) 0.000(4)
C5 0.082(9) 0.062(7) 0.066(8) -0.011(6) -0.029(7) 0.004(6)
C53 0.065(7) 0.079(8) 0.040(6) -0.001(5) -0.020(5) -0.008(6)
C4 0.063(7) 0.076(8) 0.064(7) -0.025(6) -0.027(6) 0.016(6)
C54 0.046(6) 0.080(8) 0.054(7) 0.018(6) -0.029(5) -0.008(5)
C67 0.056(7) 0.059(6) 0.061(7) -0.014(5) -0.014(5) 0.008(5)
C59 0.054(6) 0.062(7) 0.047(6) 0.015(5) 0.004(5) -0.008(5)
C28 0.039(5) 0.062(6) 0.031(4) 0.001(4) -0.001(4) 0.002(4)
C3 0.044(6) 0.088(9) 0.049(6) -0.013(6) -0.009(5) 0.002(5)
C21 0.119(12) 0.059(7) 0.062(7) 0.005(6) -0.058(8) -0.008(7)
C22 0.081(8) 0.048(6) 0.052(6) 0.000(5) -0.035(6) 0.001(5)
C60 0.050(6) 0.058(6) 0.074(8) 0.003(6) -0.013(6) -0.015(5)
C66 0.047(6) 0.074(8) 0.061(7) -0.020(6) -0.008(5) 0.011(5)
C11 0.041(5) 0.063(7) 0.060(7) 0.000(5) -0.013(5) -0.003(5)
C55 0.047(6) 0.067(7) 0.061(7) 0.012(5) -0.021(5) 0.004(5)
C56 0.046(6) 0.074(7) 0.038(5) 0.003(5) -0.004(4) 0.001(5)
C61 0.061(7) 0.046(6) 0.079(8) -0.007(5) -0.029(6) -0.011(5)
C32 0.061(7) 0.067(7) 0.068(8) -0.025(6) -0.023(6) 0.009(5)
C31 0.078(8) 0.062(7) 0.057(7) 0.005(5) -0.037(6) -0.009(6)
C43 0.029(5) 0.052(5) 0.046(5) -0.001(4) -0.006(4) -0.002(4)
C45 0.046(5) 0.049(5) 0.049(6) -0.005(4) -0.010(4) -0.011(4)
C44 0.035(5) 0.051(5) 0.054(6) 0.004(4) -0.009(4) -0.005(4)
C25 0.050(6) 0.060(6) 0.048(6) -0.001(5) -0.004(5) -0.012(5)
C27 0.025(4) 0.070(7) 0.055(6) -0.009(5) 0.002(4) -0.003(4)
C26 0.046(6) 0.071(7) 0.052(6) 0.000(5) 0.001(5) -0.016(5)
C79 0.071(8) 0.060(7) 0.075(9) 0.005(6) -0.021(7) -0.023(6)
C82 0.073(8) 0.067(7) 0.061(7) 0.000(6) -0.023(6) -0.008(6)
C77 0.064(7) 0.065(7) 0.063(7) 0.006(6) -0.020(6) 0.007(6)
C39 0.053(6) 0.065(7) 0.048(6) -0.003(5) -0.011(5) 0.007(5)
C80 0.061(8) 0.081(9) 0.066(8) 0.006(7) -0.015(6) 0.013(6)
C78 0.106(12) 0.081(9) 0.067(9) -0.013(7) -0.034(8) -0.010(8)
C70 0.090(10) 0.061(7) 0.076(9) -0.007(6) -0.045(8) 0.016(6)
C72 0.100(12) 0.051(7) 0.109(12) -0.008(7) -0.040(10) 0.005(7)
C71 0.084(11) 0.123(14) 0.085(11) -0.030(10) -0.034(9) 0.009(9)
C74 0.092(12) 0.144(16) 0.051(8) -0.009(9) -0.010(8) -0.035(11)
C76 0.107(13) 0.091(11) 0.071(9) -0.008(8) -0.001(9) 0.023(9)
C75 0.112(14) 0.105(12) 0.066(9) -0.003(8) -0.030(9) -0.027(10)
C69 0.117(14) 0.096(12) 0.130(15) -0.036(11) -0.084(13) 0.034(10)
C73 0.086(12) 0.120(15) 0.095(13) 0.003(11) 0.003(10) -0.020(10)
C81 0.089(10) 0.060(7) 0.057(7) -0.014(6) -0.012(7) -0.003(6)
Cl1 0.0431(17) 0.0521(17) 0.0430(17) 0.0029(13) -0.0075(13) -0.0039(13)
Cl2 0.0376(16) 0.0553(18) 0.0363(15) 0.0079(13) -0.0042(12) -0.0020(12)

loop_
_atom_type_symbol
_atom_type_description
_atom_type_scat_dispersion_real
_atom_type_scat_dispersion_imag
_atom_type_scat_source
C C 0.0181 0.0091 'International Tables Vol C Tables 4.2.6.8 and 6.1.1.4'
H H 0.0000 0.0000 'International Tables Vol C Tables 4.2.6.8 and 6.1.1.4'
Au Au -4.4197 7.2980 'International Tables Vol C Tables 4.2.6.8 and 6.1.1.4'
Cl Cl 0.3639 0.7018 'International Tables Vol C Tables 4.2.6.8 and 6.1.1.4'
N N 0.0311 0.0180 'International Tables Vol C Tables 4.2.6.8 and 6.1.1.4'
O O 0.0492 0.0322 'International Tables Vol C Tables 4.2.6.8 and 6.1.1.4'
P P 0.2955 0.4335 'International Tables Vol C Tables 4.2.6.8 and 6.1.1.4'

loop_
_exptl_crystal_face_index_h
_exptl_crystal_face_index_k
_exptl_crystal_face_index_l
_exptl_crystal_face_perp_dist
0 -1 1 0.0930
0 1 -1 0.0780
1 0 0 0.1110
-1 0 0 0.1370
0 1 1 0.0210
0 -1 -1 0.0200

loop_
_geom_angle_atom_site_label_1
_geom_angle_atom_site_label_2
_geom_angle_atom_site_label_3
_geom_angle
P2 Au1 P4 112.71(8)
P2 Au1 P1 88.34(7)
P1 Au1 P4 129.45(8)
P3 Au1 P4 87.72(8)
P3 Au1 P2 129.07(7)
P3 Au1 P1 114.62(8)
C57 P4 Au1 123.3(3)
C57 P4 C63 105.3(4)
C49 P4 Au1 102.5(3)
C49 P4 C57 104.3(4)
C49 P4 C63 100.9(4)
C63 P4 Au1 117.3(3)
C15 P2 Au1 102.3(3)
C15 P2 C29 101.2(5)
C29 P2 Au1 116.5(3)
C23 P2 Au1 123.4(3)
C23 P2 C15 103.2(4)
C23 P2 C29 106.7(4)
C7 P1 Au1 118.6(3)
C7 P1 C14 104.9(4)
C7 P1 C1 104.6(4)
C14 P1 Au1 102.0(3)
C14 P1 C1 103.9(4)
C1 P1 Au1 120.7(3)
C48 P3 Au1 103.5(3)
C48 P3 C41 103.5(4)
C35 P3 Au1 118.9(3)
C35 P3 C48 105.6(4)
C35 P3 C41 104.0(4)
C41 P3 Au1 119.6(3)
C50 N2 C51 122.7(8)
C47 N2 C50 111.0(8)
C47 N2 C51 125.7(8)
C13 N1 C16 110.4(7)
C13 N1 C17 125.3(7)
C16 N1 C17 123.7(8)
C8 C7 P1 119.0(7)
C8 C7 C12 119.8(8)
C12 C7 P1 121.2(7)
O1 C13 N1 125.6(8)
O1 C13 C14 128.2(9)
N1 C13 C14 106.2(7)
C13 C14 P1 129.0(6)
C15 C14 P1 122.4(7)
C15 C14 C13 108.3(8)
C47 C48 P3 129.8(7)
C49 C48 P3 121.9(7)
C49 C48 C47 108.1(8)
C63 C64 C65 119.2(10)
C37 C36 C35 119.5(10)
C36 C35 P3 122.0(7)
C40 C35 P3 118.4(7)
C40 C35 C36 119.4(9)
C7 C8 C9 120.3(9)
C58 C57 P4 118.5(8)
C62 C57 P4 120.6(8)
C62 C57 C58 120.1(9)
N2 C50 C49 105.8(8)
O4 C50 N2 125.1(9)
O4 C50 C49 129.1(9)
N2 C47 C48 105.5(8)
O3 C47 N2 126.5(8)
O3 C47 C48 128.0(9)
C31 C30 C29 121.0(10)
C11 C12 C7 120.5(10)
O2 C16 N1 125.4(8)
O2 C16 C15 128.4(9)
N1 C16 C15 106.2(8)
C10 C9 C8 119.2(10)
C17 C18 C19 118.5(11)
C6 C1 P1 121.2(8)
C2 C1 P1 118.6(8)
C2 C1 C6 120.1(10)
C52 C51 N2 119.3(8)
C56 C51 N2 119.7(9)
C56 C51 C52 121.0(9)
C14 C15 P2 124.7(7)
C14 C15 C16 108.9(8)
C16 C15 P2 126.4(7)
C48 C49 P4 124.2(7)
C48 C49 C50 109.2(8)
C50 C49 P4 126.4(7)
C30 C29 P2 118.3(7)
C34 C29 P2 122.6(8)
C34 C29 C30 119.1(10)
C20 C19 C18 120.8(11)
C64 C63 P4 116.6(8)
C64 C63 C68 120.9(10)
C68 C63 P4 122.5(8)
C66 C65 C64 120.3(11)
C29 C34 C33 119.5(10)
C39 C40 C35 119.3(10)
C53 C52 C51 118.0(10)
C18 C17 N1 119.1(9)
C22 C17 N1 119.4(9)
C22 C17 C18 121.5(9)
C59 C58 C57 118.1(11)
C19 C20 C21 121.0(10)
C32 C33 C34 121.2(11)
C5 C6 C1 120.1(11)
C57 C62 C61 121.0(11)
C67 C68 C63 118.5(10)
C38 C37 C36 120.4(10)
C39 C38 C37 119.6(11)
C1 C2 C3 119.7(10)
C9 C10 C11 120.5(9)
C24 C23 P2 121.3(7)
C24 C23 C28 117.8(9)
C28 C23 P2 120.4(7)
C41 C42 C43 120.3(9)
C41 C46 C45 121.1(10)
C42 C41 P3 118.5(8)
C46 C41 P3 122.2(7)
C46 C41 C42 119.3(9)
C23 C24 C25 121.8(10)
C4 C5 C6 120.0(13)
C54 C53 C52 121.1(11)
C5 C4 C3 121.3(12)
C55 C54 C53 120.1(10)
C68 C67 C66 121.5(11)
C60 C59 C58 121.5(11)
C23 C28 C27 120.5(10)
C2 C3 C4 118.8(11)
C20 C21 C22 119.5(12)
C17 C22 C21 118.5(11)
C59 C60 C61 120.1(10)
C65 C66 C67 119.5(11)
C12 C11 C10 119.5(10)
C54 C55 C56 121.6(11)
C55 C56 C51 118.2(11)
C62 C61 C60 119.0(11)
C31 C32 C33 118.2(11)
C32 C31 C30 120.8(11)
C44 C43 C42 120.1(10)
C46 C45 C44 118.8(10)
C43 C44 C45 120.3(9)
C26 C25 C24 120.3(11)
C26 C27 C28 119.6(9)
C25 C26 C27 120.1(10)
C80 C79 C78 120.6(12)
C81 C82 C77 123.8(13)
C82 C77 C78 116.2(13)
C82 C77 C76 122.8(13)
C78 C77 C76 121.0(15)
C40 C39 C38 121.8(11)
C79 C80 C81 120.4(13)
C77 C78 C79 120.1(13)
C71 C70 C69 120.8(15)
C75 C70 C71 117.0(15)
C75 C70 C69 121.4(14)
C71 C72 C73 122.7(17)
C72 C71 C70 118.9(17)
C73 C74 C75 119.9(19)
C74 C75 C70 122.0(16)
C74 C73 C72 119.3(18)
C82 C81 C80 118.9(13)

loop_
_geom_bond_atom_site_label_1
_geom_bond_atom_site_label_2
_geom_bond_distance
Au1 P4 2.416(2)
Au1 P2 2.404(2)
Au1 P1 2.413(2)
Au1 P3 2.392(2)
P4 C57 1.818(9)
P4 C49 1.803(10)
P4 C63 1.846(10)
P2 C15 1.803(9)
P2 C29 1.829(10)
P2 C23 1.802(9)
P1 C7 1.834(9)
P1 C14 1.835(9)
P1 C1 1.842(10)
P3 C48 1.820(9)
P3 C35 1.820(9)
P3 C41 1.824(9)
O1 C13 1.208(12)
N2 C50 1.408(12)
N2 C47 1.404(13)
N2 C51 1.432(11)
O3 C47 1.197(12)
O4 C50 1.205(12)
O2 C16 1.202(12)
N1 C13 1.399(12)
N1 C16 1.412(12)
N1 C17 1.445(12)
C7 C8 1.372(14)
C7 C12 1.397(13)
C13 C14 1.519(12)
C14 C15 1.345(13)
C48 C47 1.519(13)
C48 C49 1.356(14)
C64 C63 1.392(14)
C64 C65 1.398(16)
C36 C35 1.410(13)
C36 C37 1.388(16)
C35 C40 1.409(14)
C8 C9 1.410(14)
C57 C58 1.405(15)
C57 C62 1.381(15)
C50 C49 1.496(13)
C30 C29 1.393(14)
C30 C31 1.381(17)
C12 C11 1.379(15)
C16 C15 1.505(13)
C9 C10 1.381(15)
C18 C19 1.385(15)
C18 C17 1.374(15)
C1 C6 1.386(15)
C1 C2 1.378(14)
C51 C52 1.398(14)
C51 C56 1.392(15)
C29 C34 1.366(13)
C19 C20 1.349(18)
C63 C68 1.394(15)
C65 C66 1.381(17)
C34 C33 1.409(16)
C40 C39 1.361(16)
C52 C53 1.388(16)
C17 C22 1.368(15)
C58 C59 1.399(15)
C20 C21 1.36(2)
C33 C32 1.390(18)
C6 C5 1.371(18)
C62 C61 1.383(15)
C68 C67 1.384(16)
C37 C38 1.384(17)
C38 C39 1.384(16)
C2 C3 1.384(17)
C10 C11 1.396(16)
C23 C24 1.388(14)
C23 C28 1.396(13)
C42 C41 1.385(13)
C42 C43 1.396(13)
C46 C41 1.383(15)
C46 C45 1.386(14)
C24 C25 1.391(14)
C5 C4 1.349(19)
C53 C54 1.371(19)
C4 C3 1.399(19)
C54 C55 1.352(18)
C67 C66 1.384(17)
C59 C60 1.364(19)
C28 C27 1.404(14)
C21 C22 1.408(15)
C60 C61 1.399(18)
C55 C56 1.389(15)
C32 C31 1.373(18)
C43 C44 1.366(15)
C45 C44 1.406(15)
C25 C26 1.351(17)
C27 C26 1.401(17)
C79 C80 1.32(2)
C79 C78 1.42(2)
C82 C77 1.38(2)
C82 C81 1.354(18)
C77 C78 1.41(2)
C77 C76 1.48(2)
C80 C81 1.41(2)
C70 C71 1.43(2)
C70 C75 1.42(2)
C70 C69 1.49(2)
C72 C71 1.33(2)
C72 C73 1.41(3)
C74 C75 1.36(3)
C74 C73 1.34(3)
